data_4130036
loop_
_publ_author_name
'Jia, Kunfang'
'Zhang, Fuyuan'
'Huang, Hanchu'
'Chen, Yiyun'

_publ_section_title
;
 Visible-Light-Induced Alkoxyl Radical Generation Enables Selective
 C(sp(3))-C(sp(3)) Bond Cleavage and Functionalizations.
;
_journal_issue 5
_journal_name_full 'Journal of the American Chemical Society'
_journal_page_first 1514
_journal_page_last 1517
_journal_paper_doi 10.1021/jacs.5b13066
_journal_volume 138
_journal_year 2016
_chemical_formula_sum 'C18 H17 I O4'
_chemical_formula_weight 424.21
_space_group_crystal_system monoclinic
_space_group_IT_number 14
_space_group_name_Hall '-P 2ybc'
_space_group_name_H-M_alt 'P 1 21/c 1'
_atom_sites_solution_hydrogens geom
_audit_creation_method SHELXL-2013
_cell_angle_alpha 90
_cell_angle_beta 99.868(12)
_cell_angle_gamma 90
_cell_formula_units_Z 4
_cell_length_a 9.270(5)
_cell_length_b 7.881(4)
_cell_length_c 22.818(12)
_cell_measurement_reflns_used 1894
_cell_measurement_temperature 293(2)
_cell_measurement_theta_max 44.719
_cell_measurement_theta_min 4.460
_cell_volume 1642.3(15)
_computing_cell_refinement 'Bruker SMART'
_computing_data_collection 'Bruker SMART'
_computing_data_reduction 'Bruker SHELXTL'
_computing_molecular_graphics 'Bruker SHELXTL'
_computing_publication_material 'Bruker SHELXTL'
_computing_structure_refinement 'SHELXL-2013 (Sheldrick, 2013)'
_computing_structure_solution 'Bruker SHELXTL'
_diffrn_ambient_temperature 293(2)
_diffrn_measured_fraction_theta_full 0.998
_diffrn_measured_fraction_theta_max 0.998
_diffrn_measurement_device_type 'CCD area detector'
_diffrn_measurement_method 'phi and omega scans'
_diffrn_radiation_type MoK\a
_diffrn_radiation_wavelength 0.71073
_diffrn_reflns_av_R_equivalents 0.0793
_diffrn_reflns_av_unetI/netI 0.0767
_diffrn_reflns_Laue_measured_fraction_full 0.998
_diffrn_reflns_Laue_measured_fraction_max 0.998
_diffrn_reflns_limit_h_max 8
_diffrn_reflns_limit_h_min -11
_diffrn_reflns_limit_k_max 9
_diffrn_reflns_limit_k_min -9
_diffrn_reflns_limit_l_max 28
_diffrn_reflns_limit_l_min -19
_diffrn_reflns_number 9197
_diffrn_reflns_point_group_measured_fraction_full 0.998
_diffrn_reflns_point_group_measured_fraction_max 0.998
_diffrn_reflns_theta_full 25.242
_diffrn_reflns_theta_max 25.994
_diffrn_reflns_theta_min 1.812
_exptl_absorpt_coefficient_mu 1.967
_exptl_absorpt_correction_T_max 0.7456
_exptl_absorpt_correction_T_min 0.5823
_exptl_absorpt_correction_type multi-scan
_exptl_absorpt_process_details sadabs
_exptl_crystal_colour colorless
_exptl_crystal_density_diffrn 1.716
_exptl_crystal_description prismatic
_exptl_crystal_F_000 840
_exptl_crystal_size_max 0.170
_exptl_crystal_size_mid 0.130
_exptl_crystal_size_min 0.080
_refine_diff_density_max 1.888
_refine_diff_density_min -1.564
_refine_diff_density_rms 0.150
_refine_ls_extinction_method none
_refine_ls_goodness_of_fit_ref 1.026
_refine_ls_hydrogen_treatment constr
_refine_ls_matrix_type full
_refine_ls_number_parameters 209
_refine_ls_number_reflns 3222
_refine_ls_number_restraints 0
_refine_ls_restrained_S_all 1.026
_refine_ls_R_factor_all 0.0808
_refine_ls_R_factor_gt 0.0560
_refine_ls_shift/su_max 0.000
_refine_ls_shift/su_mean 0.000
_refine_ls_structure_factor_coef Fsqd
_refine_ls_weighting_details 'w=1/[\s^2^(Fo^2^)+(0.0726P)^2^+1.0090P] where P=(Fo^2^+2Fc^2^)/3'
_refine_ls_weighting_scheme calc
_refine_ls_wR_factor_gt 0.1302
_refine_ls_wR_factor_ref 0.1429
_reflns_Friedel_coverage 0.000
_reflns_number_gt 2316
_reflns_number_total 3222
_reflns_threshold_expression 'I > 2\s(I)'
_cod_data_source_file ja5b13066_si_003.cif
_cod_data_source_block cd15197
_cod_original_sg_symbol_H-M 'P 21/c'
_cod_database_code 4130036
_shelx_space_group_comment
; 
The symmetry employed for this shelxl refinement is uniquely defined 
by the following loop, which should always be used as a source of 
symmetry information in preference to the above space-group names. 
They are only intended as comments. 
;
_shelx_estimated_absorpt_t_min 0.731
_shelx_estimated_absorpt_t_max 0.858
_shelxl_version_number 2013-4

loop_
_space_group_symop_operation_xyz
'x, y, z'
'-x, y+1/2, -z+1/2'
'-x, -y, -z'
'x, -y-1/2, z-1/2'

loop_
_atom_site_label
_atom_site_type_symbol
_atom_site_fract_x
_atom_site_fract_y
_atom_site_fract_z
_atom_site_U_iso_or_equiv
_atom_site_adp_type
_atom_site_occupancy
_atom_site_site_symmetry_order
_atom_site_calc_flag
_atom_site_refinement_flags_posn
_atom_site_refinement_flags_adp
I1 I 0.16897(6) 0.97461(5) 0.23727(2) 0.0459(2) Uani 1 1 d . .
O1 O 0.1813(7) 1.3545(6) 0.3661(3) 0.0673(16) Uani 1 1 d . .
O2 O 0.1878(6) 1.2260(6) 0.2805(2) 0.0569(14) Uani 1 1 d . .
O3 O 0.1479(5) 0.7288(6) 0.2123(2) 0.0478(12) Uani 1 1 d . .
O4 O 0.3387(7) 1.1970(8) 0.0229(3) 0.0826(19) Uani 1 1 d . .
C1 C 0.1661(7) 0.9132(8) 0.3259(3) 0.0382(15) Uani 1 1 d . .
C2 C 0.1557(8) 0.7503(8) 0.3463(3) 0.0445(17) Uani 1 1 d . .
H2 H 0.1530 0.6574 0.3209 0.053 Uiso 1 1 calc R U
C3 C 0.1493(9) 0.7299(9) 0.4058(3) 0.0528(19) Uani 1 1 d . .
H3 H 0.1449 0.6213 0.4213 0.063 Uiso 1 1 calc R U
C4 C 0.1494(10) 0.8693(10) 0.4428(3) 0.060(2) Uani 1 1 d . .
H4 H 0.1416 0.8533 0.4825 0.072 Uiso 1 1 calc R U
C5 C 0.1610(9) 1.0300(9) 0.4215(4) 0.056(2) Uani 1 1 d . .
H5 H 0.1643 1.1224 0.4471 0.067 Uiso 1 1 calc R U
C6 C 0.1679(8) 1.0550(8) 0.3624(3) 0.0426(16) Uani 1 1 d . .
C7 C 0.1795(8) 1.2276(8) 0.3357(4) 0.0466(17) Uani 1 1 d . .
C8 C 0.2614(8) 0.6688(9) 0.1817(3) 0.0456(17) Uani 1 1 d . .
C9 C 0.3965(9) 0.5863(11) 0.2208(3) 0.064(2) Uani 1 1 d . .
H9A H 0.4858 0.6519 0.2233 0.076 Uiso 1 1 calc R U
H9B H 0.3799 0.5516 0.2599 0.076 Uiso 1 1 calc R U
C10 C 0.3825(11) 0.4431(12) 0.1754(4) 0.082(3) Uani 1 1 d . .
H10A H 0.4448 0.4569 0.1457 0.098 Uiso 1 1 calc R U
H10B H 0.3942 0.3310 0.1932 0.098 Uiso 1 1 calc R U
C11 C 0.2240(10) 0.4925(9) 0.1537(4) 0.059(2) Uani 1 1 d . .
H11A H 0.1541 0.4288 0.1721 0.071 Uiso 1 1 calc R U
H11B H 0.1962 0.4941 0.1108 0.071 Uiso 1 1 calc R U
C12 C 0.2935(8) 0.8015(9) 0.1375(3) 0.0454(16) Uani 1 1 d . .
C13 C 0.4297(9) 0.8669(9) 0.1361(3) 0.0528(19) Uani 1 1 d . .
H13 H 0.5102 0.8217 0.1612 0.063 Uiso 1 1 calc R U
C14 C 0.4508(10) 0.9965(10) 0.0987(4) 0.059(2) Uani 1 1 d . .
H14 H 0.5448 1.0373 0.0983 0.071 Uiso 1 1 calc R U
C15 C 0.3338(9) 1.0664(10) 0.0618(3) 0.0560(19) Uani 1 1 d . .
C16 C 0.1969(10) 1.0000(10) 0.0610(4) 0.061(2) Uani 1 1 d . .
H16 H 0.1173 1.0432 0.0349 0.073 Uiso 1 1 calc R U
C17 C 0.1773(8) 0.8713(9) 0.0983(3) 0.0510(18) Uani 1 1 d . .
H17 H 0.0835 0.8285 0.0976 0.061 Uiso 1 1 calc R U
C18 C 0.4779(12) 1.2658(13) 0.0202(4) 0.091(3) Uani 1 1 d . .
H18A H 0.5133 1.3262 0.0564 0.137 Uiso 1 1 calc R U
H18B H 0.4706 1.3422 -0.0129 0.137 Uiso 1 1 calc R U
H18C H 0.5446 1.1757 0.0154 0.137 Uiso 1 1 calc R U

loop_
_atom_site_aniso_label
_atom_site_aniso_U_11
_atom_site_aniso_U_22
_atom_site_aniso_U_33
_atom_site_aniso_U_23
_atom_site_aniso_U_13
_atom_site_aniso_U_12
I1 0.0560(3) 0.0262(2) 0.0569(3) 0.00310(18) 0.0134(2) 0.00120(19)
O1 0.078(4) 0.024(3) 0.099(4) -0.010(2) 0.012(3) -0.007(2)
O2 0.077(4) 0.023(2) 0.074(4) 0.005(2) 0.023(3) -0.003(2)
O3 0.054(3) 0.033(3) 0.058(3) -0.005(2) 0.015(2) -0.005(2)
O4 0.080(5) 0.079(4) 0.089(5) 0.035(3) 0.016(3) -0.008(4)
C1 0.030(4) 0.029(3) 0.053(4) -0.003(3) 0.002(3) 0.002(3)
C2 0.050(5) 0.024(3) 0.057(4) -0.003(3) 0.004(3) -0.002(3)
C3 0.070(6) 0.031(4) 0.059(5) 0.003(3) 0.014(4) -0.004(3)
C4 0.080(6) 0.051(5) 0.048(5) 0.001(3) 0.007(4) 0.007(4)
C5 0.064(5) 0.039(4) 0.063(5) -0.013(3) 0.005(4) 0.007(3)
C6 0.038(4) 0.029(4) 0.060(4) -0.001(3) 0.008(3) 0.001(3)
C7 0.042(4) 0.019(3) 0.078(5) -0.003(3) 0.007(3) 0.000(3)
C8 0.047(5) 0.042(4) 0.047(4) -0.002(3) 0.004(3) -0.001(3)
C9 0.060(6) 0.061(5) 0.064(5) 0.018(4) -0.006(4) 0.008(4)
C10 0.087(8) 0.058(6) 0.106(8) 0.009(5) 0.029(6) 0.032(5)
C11 0.075(6) 0.035(4) 0.065(5) -0.009(3) 0.008(4) 0.005(4)
C12 0.039(4) 0.050(4) 0.047(4) -0.004(3) 0.006(3) 0.001(3)
C13 0.055(5) 0.049(4) 0.053(4) 0.002(3) 0.004(3) 0.011(4)
C14 0.051(5) 0.067(5) 0.060(5) 0.001(4) 0.013(4) -0.008(4)
C15 0.059(5) 0.054(5) 0.055(4) 0.010(3) 0.010(4) 0.004(4)
C16 0.059(5) 0.065(5) 0.054(5) 0.011(4) -0.004(4) 0.001(4)
C17 0.043(5) 0.055(5) 0.051(4) 0.002(3) -0.002(3) -0.002(3)
C18 0.112(10) 0.074(7) 0.096(7) 0.013(5) 0.043(6) -0.019(6)

loop_
_atom_type_symbol
_atom_type_description
_atom_type_scat_dispersion_real
_atom_type_scat_dispersion_imag
_atom_type_scat_source
C C 0.0033 0.0016 'International Tables Vol C Tables 4.2.6.8 and 6.1.1.4'
H H 0.0000 0.0000 'International Tables Vol C Tables 4.2.6.8 and 6.1.1.4'
O O 0.0106 0.0060 'International Tables Vol C Tables 4.2.6.8 and 6.1.1.4'
I I -0.4742 1.8119 'International Tables Vol C Tables 4.2.6.8 and 6.1.1.4'

loop_
_geom_angle_atom_site_label_1
_geom_angle_atom_site_label_2
_geom_angle_atom_site_label_3
_geom_angle
O3 I1 C1 92.0(2)
O3 I1 O2 169.72(18)
C1 I1 O2 77.8(2)
C7 O2 I1 115.9(4)
C8 O3 I1 114.2(4)
C15 O4 C18 116.8(7)
C2 C1 C6 122.8(7)
C2 C1 I1 124.0(5)
C6 C1 I1 113.1(5)
C1 C2 C3 117.4(6)
C1 C2 H2 121.3
C3 C2 H2 121.3
C2 C3 C4 120.8(7)
C2 C3 H3 119.6
C4 C3 H3 119.6
C5 C4 C3 120.7(7)
C5 C4 H4 119.6
C3 C4 H4 119.6
C4 C5 C6 120.0(7)
C4 C5 H5 120.0
C6 C5 H5 120.0
C5 C6 C1 118.3(6)
C5 C6 C7 123.1(6)
C1 C6 C7 118.6(6)
O1 C7 O2 125.1(6)
O1 C7 C6 120.6(7)
O2 C7 C6 114.4(6)
O3 C8 C12 109.8(6)
O3 C8 C11 111.4(6)
C12 C8 C11 113.7(6)
O3 C8 C9 116.3(6)
C12 C8 C9 116.1(7)
C11 C8 C9 87.8(6)
C10 C9 C8 87.3(6)
C10 C9 H9A 114.1
C8 C9 H9A 114.1
C10 C9 H9B 114.1
C8 C9 H9B 114.1
H9A C9 H9B 111.3
C11 C10 C9 89.8(6)
C11 C10 H10A 113.7
C9 C10 H10A 113.7
C11 C10 H10B 113.7
C9 C10 H10B 113.7
H10A C10 H10B 110.9
C10 C11 C8 87.7(6)
C10 C11 H11A 114.0
C8 C11 H11A 114.0
C10 C11 H11B 114.0
C8 C11 H11B 114.0
H11A C11 H11B 111.2
C13 C12 C17 116.8(7)
C13 C12 C8 124.3(6)
C17 C12 C8 118.8(7)
C14 C13 C12 121.9(7)
C14 C13 H13 119.1
C12 C13 H13 119.1
C13 C14 C15 120.1(8)
C13 C14 H14 119.9
C15 C14 H14 119.9
O4 C15 C14 126.3(8)
O4 C15 C16 114.4(7)
C14 C15 C16 119.2(7)
C17 C16 C15 120.1(7)
C17 C16 H16 120.0
C15 C16 H16 120.0
C16 C17 C12 121.8(8)
C16 C17 H17 119.1
C12 C17 H17 119.1
O4 C18 H18A 109.5
O4 C18 H18B 109.5
H18A C18 H18B 109.5
O4 C18 H18C 109.5
H18A C18 H18C 109.5
H18B C18 H18C 109.5

loop_
_geom_bond_atom_site_label_1
_geom_bond_atom_site_label_2
_geom_bond_distance
I1 O3 2.019(5)
I1 C1 2.084(7)
I1 O2 2.206(5)
O1 C7 1.216(8)
O2 C7 1.274(8)
O3 C8 1.439(9)
O4 C15 1.365(9)
O4 C18 1.411(11)
C1 C2 1.375(9)
C1 C6 1.392(9)
C2 C3 1.380(9)
C2 H2 0.9300
C3 C4 1.384(10)
C3 H3 0.9300
C4 C5 1.367(11)
C4 H4 0.9300
C5 C6 1.377(10)
C5 H5 0.9300
C6 C7 1.502(9)
C8 C12 1.517(10)
C8 C11 1.543(9)
C8 C9 1.551(10)
C9 C10 1.521(12)
C9 H9A 0.9700
C9 H9B 0.9700
C10 C11 1.519(12)
C10 H10A 0.9700
C10 H10B 0.9700
C11 H11A 0.9700
C11 H11B 0.9700
C12 C13 1.369(10)
C12 C17 1.391(9)
C13 C14 1.366(11)
C13 H13 0.9300
C14 C15 1.369(11)
C14 H14 0.9300
C15 C16 1.370(12)
C16 C17 1.356(10)
C16 H16 0.9300
C17 H17 0.9300
C18 H18A 0.9600
C18 H18B 0.9600
C18 H18C 0.9600

loop_
_geom_torsion_atom_site_label_1
_geom_torsion_atom_site_label_2
_geom_torsion_atom_site_label_3
_geom_torsion_atom_site_label_4
_geom_torsion
C6 C1 C2 C3 -1.1(10)
I1 C1 C2 C3 -177.5(5)
C1 C2 C3 C4 1.7(11)
C2 C3 C4 C5 -2.3(13)
C3 C4 C5 C6 2.1(13)
C4 C5 C6 C1 -1.5(11)
C4 C5 C6 C7 179.5(7)
C2 C1 C6 C5 1.0(10)
I1 C1 C6 C5 177.8(6)
C2 C1 C6 C7 -180.0(7)
I1 C1 C6 C7 -3.2(8)
I1 O2 C7 O1 -176.7(6)
I1 O2 C7 C6 3.7(8)
C5 C6 C7 O1 -1.0(11)
C1 C6 C7 O1 179.9(7)
C5 C6 C7 O2 178.6(7)
C1 C6 C7 O2 -0.5(9)
I1 O3 C8 C12 -42.5(6)
I1 O3 C8 C11 -169.4(4)
I1 O3 C8 C9 92.0(6)
O3 C8 C9 C10 133.0(7)
C12 C8 C9 C10 -95.4(8)
C11 C8 C9 C10 20.1(7)
C8 C9 C10 C11 -20.4(7)
C9 C10 C11 C8 20.5(7)
O3 C8 C11 C10 -137.7(7)
C12 C8 C11 C10 97.5(7)
C9 C8 C11 C10 -20.1(7)
O3 C8 C12 C13 125.5(7)
C11 C8 C12 C13 -108.9(8)
C9 C8 C12 C13 -9.1(10)
O3 C8 C12 C17 -49.9(8)
C11 C8 C12 C17 75.7(9)
C9 C8 C12 C17 175.5(7)
C17 C12 C13 C14 1.1(11)
C8 C12 C13 C14 -174.3(7)
C12 C13 C14 C15 0.8(13)
C18 O4 C15 C14 0.4(13)
C18 O4 C15 C16 -177.6(8)
C13 C14 C15 O4 179.2(8)
C13 C14 C15 C16 -2.9(13)
O4 C15 C16 C17 -179.0(8)
C14 C15 C16 C17 2.9(13)
C15 C16 C17 C12 -0.9(13)
C13 C12 C17 C16 -1.1(11)
C8 C12 C17 C16 174.6(7)
